data_1516703
loop_
_publ_author_name
'Zheng, Jing'
'Zhang, Yan'
'Cui, Sunliang'

_publ_section_title
;
 Rh(III)-Catalyzed Selective Coupling of
 N-Methoxy-1H-indole-1-carboxamides and Aryl Boronic Acids.
;
_journal_issue 13
_journal_name_full 'Organic letters'
_journal_page_first 3560
_journal_page_last 3563
_journal_paper_doi 10.1021/ol5014312
_journal_volume 16
_journal_year 2014
_chemical_formula_moiety 'C16 H12 N2 O3'
_chemical_formula_sum 'C16 H12 N2 O3'
_chemical_formula_weight 280.28
_chemical_name_systematic
; 
 ? 
;
_space_group_IT_number 14
_symmetry_cell_setting monoclinic
_symmetry_space_group_name_Hall '-P 2yn'
_symmetry_space_group_name_H-M 'P 1 21/n 1'
_atom_sites_solution_hydrogens geom
_atom_sites_solution_primary direct
_atom_sites_solution_secondary difmap
_audit_creation_method SHELXL-97
_cell_angle_alpha 90.00
_cell_angle_beta 103.026(11)
_cell_angle_gamma 90.00
_cell_formula_units_Z 4
_cell_length_a 9.8869(9)
_cell_length_b 8.4979(7)
_cell_length_c 17.1534(17)
_cell_measurement_reflns_used 1644
_cell_measurement_temperature 293(2)
_cell_measurement_theta_max 29.2906
_cell_measurement_theta_min 3.5804
_cell_volume 1404.1(2)
_computing_cell_refinement 'CrysAlis PRO (Agilent Technologies, 2011)'
_computing_data_collection 'CrysAlis PRO'
_computing_data_reduction 'CrysAlis PRO'
_computing_molecular_graphics 'OLEX2 (Dolomanov et al., 2009)'
_computing_publication_material OLEX2
_computing_structure_refinement 'SHELXL-97 (Sheldrick, 2008)'
_computing_structure_solution 'SHELXS-97 (Sheldrick, 2008)'
_diffrn_ambient_temperature 293(2)
_diffrn_detector_area_resol_mean 10.3592
_diffrn_measured_fraction_theta_full 0.997
_diffrn_measured_fraction_theta_max 0.997
_diffrn_measurement_device_type 'Xcalibur, Atlas, Gemini ultra'
_diffrn_measurement_method '\w scans'
_diffrn_radiation_monochromator graphite
_diffrn_radiation_source 'fine-focus sealed tube'
_diffrn_radiation_type MoK\a
_diffrn_radiation_wavelength 0.71073
_diffrn_reflns_av_R_equivalents 0.0281
_diffrn_reflns_av_sigmaI/netI 0.0351
_diffrn_reflns_limit_h_max 11
_diffrn_reflns_limit_h_min -11
_diffrn_reflns_limit_k_max 10
_diffrn_reflns_limit_k_min -8
_diffrn_reflns_limit_l_max 16
_diffrn_reflns_limit_l_min -20
_diffrn_reflns_number 5545
_diffrn_reflns_theta_full 25.35
_diffrn_reflns_theta_max 25.35
_diffrn_reflns_theta_min 3.59
_exptl_absorpt_coefficient_mu 0.093
_exptl_absorpt_correction_T_max 0.9725
_exptl_absorpt_correction_T_min 0.9653
_exptl_absorpt_correction_type multi-scan
_exptl_absorpt_process_details
;
CrysAlis PRO (Agilent Technologies, 2011) 
;
_exptl_crystal_colour yellow
_exptl_crystal_density_diffrn 1.326
_exptl_crystal_density_method 'not measured'
_exptl_crystal_description block
_exptl_crystal_F_000 584
_exptl_crystal_size_max 0.38
_exptl_crystal_size_mid 0.32
_exptl_crystal_size_min 0.30
_refine_diff_density_max 0.176
_refine_diff_density_min -0.169
_refine_diff_density_rms 0.033
_refine_ls_extinction_coef 0.018(2)
_refine_ls_extinction_expression Fc^*^=kFc[1+0.001xFc^2^\l^3^/sin(2\q)]^-1/4^
_refine_ls_extinction_method SHELXL
_refine_ls_goodness_of_fit_ref 1.012
_refine_ls_hydrogen_treatment mixed
_refine_ls_matrix_type full
_refine_ls_number_parameters 192
_refine_ls_number_reflns 2565
_refine_ls_number_restraints 0
_refine_ls_restrained_S_all 1.012
_refine_ls_R_factor_all 0.0620
_refine_ls_R_factor_gt 0.0418
_refine_ls_shift/su_max 0.000
_refine_ls_shift/su_mean 0.000
_refine_ls_structure_factor_coef Fsqd
_refine_ls_weighting_details 'calc w=1/[\s^2^(Fo^2^)+(0.0495P)^2^+0.2604P] where P=(Fo^2^+2Fc^2^)/3'
_refine_ls_weighting_scheme calc
_refine_ls_wR_factor_gt 0.0990
_refine_ls_wR_factor_ref 0.1124
_reflns_number_gt 1907
_reflns_number_total 2565
_reflns_threshold_expression >2sigma(I)
_cod_data_source_file ol5014312_si_002.cif
_cod_data_source_block 140403_azj_6_13
_cod_depositor_comments 'Adding full bibliography for 1516703.cif.'
_cod_original_sg_symbol_H-M 'P 21/n'
_cod_database_code 1516703

loop_
_symmetry_equiv_pos_as_xyz
'x, y, z'
'-x+1/2, y+1/2, -z+1/2'
'-x, -y, -z'
'x-1/2, -y-1/2, z-1/2'

loop_
_atom_site_label
_atom_site_type_symbol
_atom_site_fract_x
_atom_site_fract_y
_atom_site_fract_z
_atom_site_U_iso_or_equiv
_atom_site_adp_type
_atom_site_occupancy
_atom_site_symmetry_multiplicity
_atom_site_calc_flag
_atom_site_refinement_flags
O1 O 0.07437(13) -0.15017(14) -0.02875(8) 0.0520(4) Uani 1 1 d .
O2 O 0.08736(15) 0.10702(16) -0.12813(8) 0.0652(4) Uani 1 1 d .
O3 O 0.32692(18) 0.63472(18) -0.11197(12) 0.0926(6) Uani 1 1 d .
N1 N 0.25067(13) -0.01886(15) 0.06043(8) 0.0406(4) Uani 1 1 d .
N2 N 0.19310(14) 0.06564(16) -0.06290(8) 0.0453(4) Uani 1 1 d .
C1 C 0.29859(17) -0.0983(2) 0.13234(10) 0.0426(4) Uani 1 1 d .
C2 C 0.2531(2) -0.2346(2) 0.16156(13) 0.0593(5) Uani 1 1 d .
H2 H 0.1785 -0.2919 0.1323 0.071 Uiso 1 1 calc R
C3 C 0.3243(3) -0.2813(3) 0.23667(15) 0.0780(7) Uani 1 1 d .
H3 H 0.2976 -0.3734 0.2584 0.094 Uiso 1 1 calc R
C4 C 0.4342(3) -0.1951(3) 0.28062(14) 0.0833(8) Uani 1 1 d .
H4 H 0.4790 -0.2301 0.3312 0.100 Uiso 1 1 calc R
C5 C 0.4784(2) -0.0599(3) 0.25133(13) 0.0689(6) Uani 1 1 d .
H5 H 0.5523 -0.0029 0.2815 0.083 Uiso 1 1 calc R
C6 C 0.41052(17) -0.0090(2) 0.17529(10) 0.0476(5) Uani 1 1 d .
C7 C 0.42981(18) 0.1243(2) 0.12708(11) 0.0484(5) Uani 1 1 d .
H7 H 0.4971 0.2022 0.1404 0.058 Uiso 1 1 calc R
C8 C 0.33138(17) 0.11377(18) 0.05914(10) 0.0404(4) Uani 1 1 d .
C9 C 0.27870(17) 0.19646(18) -0.01990(10) 0.0409(4) Uani 1 1 d .
C10 C 0.15925(17) -0.04712(19) -0.01248(10) 0.0391(4) Uani 1 1 d .
C11 C 0.19008(18) 0.3349(2) -0.01067(11) 0.0479(5) Uani 1 1 d .
H11 H 0.1179 0.3205 0.0153 0.057 Uiso 1 1 calc R
C12 C 0.20964(19) 0.4762(2) -0.03758(12) 0.0535(5) Uani 1 1 d .
H12 H 0.1533 0.5587 -0.0284 0.064 Uiso 1 1 calc R
C13 C 0.3173(2) 0.5069(2) -0.08138(12) 0.0567(5) Uani 1 1 d .
C14 C 0.4097(2) 0.3773(2) -0.08864(12) 0.0573(5) Uani 1 1 d .
H14 H 0.4829 0.3948 -0.1134 0.069 Uiso 1 1 calc R
C15 C 0.39256(19) 0.2362(2) -0.06124(11) 0.0519(5) Uani 1 1 d .
H15 H 0.4541 0.1571 -0.0678 0.062 Uiso 1 1 calc R
C16 C 0.1252(3) 0.0665(3) -0.20112(13) 0.1008(9) Uani 1 1 d .
H16A H 0.0467 0.0808 -0.2451 0.151 Uiso 1 1 calc R
H16B H 0.1543 -0.0415 -0.1990 0.151 Uiso 1 1 calc R
H16C H 0.1999 0.1329 -0.2084 0.151 Uiso 1 1 calc R

loop_
_atom_site_aniso_label
_atom_site_aniso_U_11
_atom_site_aniso_U_22
_atom_site_aniso_U_33
_atom_site_aniso_U_23
_atom_site_aniso_U_13
_atom_site_aniso_U_12
O1 0.0531(7) 0.0450(7) 0.0569(8) -0.0077(6) 0.0107(6) -0.0106(6)
O2 0.0766(9) 0.0725(9) 0.0380(8) 0.0077(6) -0.0051(7) 0.0000(7)
O3 0.0941(12) 0.0651(10) 0.1184(15) 0.0406(10) 0.0236(11) -0.0185(9)
N1 0.0406(7) 0.0415(8) 0.0386(8) 0.0066(6) 0.0067(6) -0.0053(6)
N2 0.0537(9) 0.0443(8) 0.0348(8) 0.0045(6) 0.0031(7) -0.0027(7)
C1 0.0402(9) 0.0501(10) 0.0402(10) 0.0098(8) 0.0148(8) 0.0075(8)
C2 0.0544(11) 0.0612(12) 0.0657(14) 0.0227(10) 0.0210(10) 0.0023(10)
C3 0.0760(15) 0.0888(17) 0.0763(17) 0.0446(14) 0.0320(14) 0.0141(13)
C4 0.0753(16) 0.122(2) 0.0523(14) 0.0363(14) 0.0137(12) 0.0235(16)
C5 0.0591(12) 0.0983(17) 0.0452(12) 0.0108(12) 0.0032(10) 0.0087(12)
C6 0.0411(9) 0.0623(11) 0.0398(10) 0.0040(8) 0.0097(8) 0.0065(8)
C7 0.0435(9) 0.0539(11) 0.0463(11) -0.0030(8) 0.0069(8) -0.0080(8)
C8 0.0419(9) 0.0381(9) 0.0423(10) 0.0010(7) 0.0117(8) -0.0038(7)
C9 0.0452(9) 0.0379(9) 0.0407(10) 0.0034(7) 0.0122(8) -0.0019(7)
C10 0.0413(9) 0.0354(9) 0.0412(10) -0.0020(7) 0.0109(8) 0.0003(8)
C11 0.0488(10) 0.0435(10) 0.0551(11) 0.0046(9) 0.0196(9) -0.0003(8)
C12 0.0556(11) 0.0402(10) 0.0636(13) 0.0048(9) 0.0113(9) 0.0001(8)
C13 0.0551(11) 0.0515(11) 0.0584(13) 0.0142(10) 0.0021(9) -0.0169(9)
C14 0.0486(11) 0.0738(13) 0.0515(12) 0.0144(10) 0.0157(9) -0.0112(10)
C15 0.0511(10) 0.0596(11) 0.0486(11) 0.0068(9) 0.0191(9) 0.0022(9)
C16 0.149(3) 0.113(2) 0.0366(13) -0.0057(13) 0.0141(15) -0.0393(19)

loop_
_atom_type_symbol
_atom_type_description
_atom_type_scat_dispersion_real
_atom_type_scat_dispersion_imag
_atom_type_scat_source
C C 0.0033 0.0016 'International Tables Vol C Tables 4.2.6.8 and 6.1.1.4'
H H 0.0000 0.0000 'International Tables Vol C Tables 4.2.6.8 and 6.1.1.4'
N N 0.0061 0.0033 'International Tables Vol C Tables 4.2.6.8 and 6.1.1.4'
O O 0.0106 0.0060 'International Tables Vol C Tables 4.2.6.8 and 6.1.1.4'

loop_
_geom_angle_atom_site_label_1
_geom_angle_atom_site_label_2
_geom_angle_atom_site_label_3
_geom_angle
N2 O2 C16 110.25(17)
C8 N1 C10 112.76(13)
C8 N1 C1 109.06(14)
C10 N1 C1 137.44(14)
C10 N2 O2 115.72(13)
C10 N2 C9 113.50(13)
O2 N2 C9 116.71(13)
C2 C1 N1 131.00(17)
C2 C1 C6 123.12(17)
N1 C1 C6 105.87(14)
C1 C2 C3 116.2(2)
C1 C2 H2 121.9
C3 C2 H2 121.9
C2 C3 C4 121.9(2)
C2 C3 H3 119.0
C4 C3 H3 119.0
C5 C4 C3 121.5(2)
C5 C4 H4 119.3
C3 C4 H4 119.3
C4 C5 C6 118.6(2)
C4 C5 H5 120.7
C6 C5 H5 120.7
C5 C6 C1 118.62(18)
C5 C6 C7 133.08(19)
C1 C6 C7 108.30(15)
C8 C7 C6 106.40(15)
C8 C7 H7 126.8
C6 C7 H7 126.8
C7 C8 N1 110.36(15)
C7 C8 C9 141.59(15)
N1 C8 C9 108.04(14)
N2 C9 C11 111.02(14)
N2 C9 C15 109.74(14)
C11 C9 C15 113.16(14)
N2 C9 C8 98.03(12)
C11 C9 C8 111.24(14)
C15 C9 C8 112.68(14)
O1 C10 N2 127.97(16)
O1 C10 N1 127.87(16)
N2 C10 N1 104.09(13)
C12 C11 C9 122.98(16)
C12 C11 H11 118.5
C9 C11 H11 118.5
C11 C12 C13 121.72(18)
C11 C12 H12 119.1
C13 C12 H12 119.1
O3 C13 C14 121.77(19)
O3 C13 C12 121.2(2)
C14 C13 C12 117.03(16)
C15 C14 C13 121.81(17)
C15 C14 H14 119.1
C13 C14 H14 119.1
C14 C15 C9 123.14(17)
C14 C15 H15 118.4
C9 C15 H15 118.4
O2 C16 H16A 109.5
O2 C16 H16B 109.5
H16A C16 H16B 109.5
O2 C16 H16C 109.5
H16A C16 H16C 109.5
H16B C16 H16C 109.5

loop_
_geom_bond_atom_site_label_1
_geom_bond_atom_site_label_2
_geom_bond_distance
O1 C10 1.2015(18)
O2 N2 1.3933(18)
O2 C16 1.427(3)
O3 C13 1.219(2)
N1 C8 1.384(2)
N1 C10 1.389(2)
N1 C1 1.392(2)
N2 C10 1.381(2)
N2 C9 1.488(2)
C1 C2 1.378(2)
C1 C6 1.405(2)
C2 C3 1.380(3)
C2 H2 0.9300
C3 C4 1.385(3)
C3 H3 0.9300
C4 C5 1.364(3)
C4 H4 0.9300
C5 C6 1.395(3)
C5 H5 0.9300
C6 C7 1.440(3)
C7 C8 1.342(2)
C7 H7 0.9300
C8 C9 1.512(2)
C9 C11 1.497(2)
C9 C15 1.498(2)
C11 C12 1.316(2)
C11 H11 0.9300
C12 C13 1.458(3)
C12 H12 0.9300
C13 C14 1.454(3)
C14 C15 1.313(3)
C14 H14 0.9300
C15 H15 0.9300
C16 H16A 0.9600
C16 H16B 0.9600
C16 H16C 0.9600
